data_7200215
loop_
_publ_author_name
'MacKinnon, Craig D.'
'Parent, Shawna L. M.'
'Mawhinney, Robert C.'
'Assoud, Abdeljalil'
'Robertson, Craig M.'

_publ_section_title
;
 5,5&#x2032;-Dicyano-2,2&#x2032;-bithiophene and
 3,3&#x2032;-dicyanobiphenyl: off-axis rod-like ligands for silver(I)
;
_journal_issue 1
_journal_name_full CrystEngComm
_journal_page_first 160
_journal_paper_doi 10.1039/b810479d
_journal_volume 11
_journal_year 2009
_chemical_formula_sum 'C10 H4 N2 S2'
_chemical_formula_weight 216.27
_chemical_name_common T2CN2
_chemical_name_systematic
;
?
;
_space_group_IT_number 2
_symmetry_cell_setting triclinic
_symmetry_space_group_name_Hall '-P 1'
_symmetry_space_group_name_H-M 'P -1'
_atom_sites_solution_hydrogens geom
_atom_sites_solution_primary direct
_atom_sites_solution_secondary difmap
_audit_creation_method SHELXL-97
_cell_angle_alpha 87.9360(10)
_cell_angle_beta 85.4850(10)
_cell_angle_gamma 82.1260(10)
_cell_formula_units_Z 1
_cell_length_a 3.8090(2)
_cell_length_b 7.4518(4)
_cell_length_c 8.2086(5)
_cell_measurement_temperature 173(2)
_cell_volume 230.00(2)
_computing_structure_refinement 'SHELXL-97 (Sheldrick, 1997)'
_computing_structure_solution 'SHELXS-97 (Sheldrick, 1990)'
_diffrn_ambient_temperature 173(2)
_diffrn_measured_fraction_theta_full 0.998
_diffrn_measured_fraction_theta_max 0.998
_diffrn_radiation_monochromator graphite
_diffrn_radiation_source 'fine-focus sealed tube'
_diffrn_radiation_type MoK\a
_diffrn_radiation_wavelength 0.71073
_diffrn_reflns_av_R_equivalents 0.0149
_diffrn_reflns_av_sigmaI/netI 0.0162
_diffrn_reflns_limit_h_max 4
_diffrn_reflns_limit_h_min -4
_diffrn_reflns_limit_k_max 9
_diffrn_reflns_limit_k_min -9
_diffrn_reflns_limit_l_max 10
_diffrn_reflns_limit_l_min -10
_diffrn_reflns_number 2744
_diffrn_reflns_theta_full 26.46
_diffrn_reflns_theta_max 26.46
_diffrn_reflns_theta_min 3.67
_exptl_absorpt_coefficient_mu 0.531
_exptl_absorpt_correction_T_max 1
_exptl_absorpt_correction_T_min 0.932997
_exptl_absorpt_correction_type empirical
_exptl_absorpt_process_details 'APEX II'
_exptl_crystal_density_diffrn 1.561
_exptl_crystal_density_method 'not measured'
_exptl_crystal_description Needle
_exptl_crystal_F_000 110
_exptl_crystal_size_max 0.4
_exptl_crystal_size_mid 0.16
_exptl_crystal_size_min 0.04
_refine_diff_density_max 0.271
_refine_diff_density_min -0.206
_refine_diff_density_rms 0.046
_refine_ls_extinction_method none
_refine_ls_goodness_of_fit_ref 1.077
_refine_ls_hydrogen_treatment constr
_refine_ls_matrix_type full
_refine_ls_number_parameters 64
_refine_ls_number_reflns 947
_refine_ls_number_restraints 0
_refine_ls_restrained_S_all 1.077
_refine_ls_R_factor_all 0.0254
_refine_ls_R_factor_gt 0.0236
_refine_ls_shift/su_max 0.001
_refine_ls_shift/su_mean 0.000
_refine_ls_structure_factor_coef Fsqd
_refine_ls_weighting_details 'calc w=1/[\s^2^(Fo^2^)+(0.0266P)^2^+0.1080P] where P=(Fo^2^+2Fc^2^)/3'
_refine_ls_weighting_scheme calc
_refine_ls_wR_factor_gt 0.0580
_refine_ls_wR_factor_ref 0.0595
_reflns_number_gt 889
_reflns_number_total 947
_reflns_threshold_expression >2sigma(I)
_cod_data_source_file b810479d.txt
_cod_data_source_block cdm5_0m
_cod_original_sg_symbol_H-M P-1
_cod_database_code 7200215

loop_
_symmetry_equiv_pos_as_xyz
'x, y, z'
'-x, -y, -z'

loop_
_atom_site_label
_atom_site_type_symbol
_atom_site_fract_x
_atom_site_fract_y
_atom_site_fract_z
_atom_site_U_iso_or_equiv
_atom_site_adp_type
_atom_site_occupancy
_atom_site_symmetry_multiplicity
_atom_site_calc_flag
_atom_site_refinement_flags
_atom_site_disorder_assembly
_atom_site_disorder_group
S1 S 0.70875(9) 0.21636(4) 0.45877(4) 0.02063(13) Uani 1 1 d . . .
N1 N 0.8497(4) -0.15045(18) 0.15240(16) 0.0319(3) Uani 1 1 d . . .
C1 C 0.6413(4) 0.16932(19) 0.26015(16) 0.0208(3) Uani 1 1 d . . .
C2 C 0.4761(4) 0.3172(2) 0.17862(17) 0.0240(3) Uani 1 1 d . . .
H2 H 0.4174 0.3165 0.0683 0.029 Uiso 1 1 calc R . .
C3 C 0.4038(4) 0.47018(19) 0.27763(17) 0.0231(3) Uani 1 1 d . . .
H3 H 0.2899 0.5843 0.2410 0.028 Uiso 1 1 calc R . .
C4 C 0.5146(4) 0.43794(18) 0.43267(17) 0.0188(3) Uani 1 1 d . . .
C5 C 0.7562(4) -0.0077(2) 0.19903(17) 0.0233(3) Uani 1 1 d . . .

loop_
_atom_site_aniso_label
_atom_site_aniso_U_11
_atom_site_aniso_U_22
_atom_site_aniso_U_33
_atom_site_aniso_U_23
_atom_site_aniso_U_13
_atom_site_aniso_U_12
S1 0.0240(2) 0.01785(19) 0.01964(19) -0.00246(12) -0.00401(13) 0.00052(13)
N1 0.0424(8) 0.0258(7) 0.0263(7) -0.0050(5) -0.0053(6) 0.0020(6)
C1 0.0222(7) 0.0216(7) 0.0188(7) -0.0044(5) -0.0009(5) -0.0033(5)
C2 0.0276(8) 0.0246(7) 0.0203(7) -0.0013(6) -0.0041(6) -0.0034(6)
C3 0.0259(7) 0.0201(7) 0.0228(7) 0.0005(5) -0.0036(6) -0.0008(6)
C4 0.0175(7) 0.0161(6) 0.0227(7) -0.0016(5) -0.0007(5) -0.0022(5)
C5 0.0256(8) 0.0248(7) 0.0193(7) -0.0011(6) -0.0024(5) -0.0027(6)

loop_
_atom_type_symbol
_atom_type_description
_atom_type_scat_dispersion_real
_atom_type_scat_dispersion_imag
_atom_type_scat_source
C C 0.0033 0.0016 'International Tables Vol C Tables 4.2.6.8 and 6.1.1.4'
H H 0.0000 0.0000 'International Tables Vol C Tables 4.2.6.8 and 6.1.1.4'
N N 0.0061 0.0033 'International Tables Vol C Tables 4.2.6.8 and 6.1.1.4'
S S 0.1246 0.1234 'International Tables Vol C Tables 4.2.6.8 and 6.1.1.4'

loop_
_geom_angle_atom_site_label_1
_geom_angle_atom_site_label_2
_geom_angle_atom_site_label_3
_geom_angle
_geom_angle_site_symmetry_1
_geom_angle_site_symmetry_3
_geom_angle_publ_flag
C1 S1 C4 91.10(7) . . ?
C2 C1 C5 127.78(13) . . ?
C2 C1 S1 112.24(11) . . ?
C5 C1 S1 119.98(11) . . ?
C1 C2 C3 112.05(13) . . ?
C4 C3 C2 113.25(13) . . ?
C3 C4 C4 128.80(16) . 2_666 ?
C3 C4 S1 111.37(10) . . ?
C4 C4 S1 119.83(14) 2_666 . ?
N1 C5 C1 178.94(16) . . ?

loop_
_geom_bond_atom_site_label_1
_geom_bond_atom_site_label_2
_geom_bond_distance
_geom_bond_site_symmetry_2
_geom_bond_publ_flag
S1 C1 1.7259(14) . ?
S1 C4 1.7274(14) . ?
N1 C5 1.144(2) . ?
C1 C2 1.372(2) . ?
C1 C5 1.4274(19) . ?
C2 C3 1.408(2) . ?
C3 C4 1.375(2) . ?
C4 C4 1.455(3) 2_666 ?
